data_2243545
loop_
_publ_author_name
'Palumbo, Chad T.'
'Kotyk, Christopher M.'
'Ziller, Joseph W.'
'Evans, William J.'

_publ_section_title
;
 Synthesis and crystallographic characterization of diphenylamide
 rare-earth metal complexes <i>Ln</i>(NPh~2~)~3~(THF)~2~ and
 [(Ph~2~N)~2~<i>Ln</i>(\m-NPh~2~)]~2~
;
_journal_coeditor_code ZL2782
_journal_issue 9
_journal_name_full 'Acta Crystallographica Section E'
_journal_page_first 1447
_journal_page_last 1453
_journal_paper_doi 10.1107/S2056989020009998
_journal_volume 76
_journal_year 2020
_chemical_formula_iupac '[Dy2 (C12 H10 N)6]'
_chemical_formula_moiety 'C72 H60 Dy2 N6'
_chemical_formula_sum 'C72 H60 Dy2 N6'
_chemical_formula_weight 1334.26
_chemical_name_systematic Bis[\m-1\k<i>N</i>:2(\h^6^)-diphenylamido]bis[bis(diphenylamido-\k<i>N</i>)dysprosium(III)]
_space_group_crystal_system monoclinic
_space_group_IT_number 14
_space_group_name_Hall '-P 2ybc'
_space_group_name_H-M_alt 'P 1 21/c 1'
_atom_sites_solution_hydrogens geom
_atom_sites_solution_primary direct
_atom_sites_solution_secondary difmap
_audit_creation_method SHELXL-2014/7
_cell_angle_alpha 90
_cell_angle_beta 91.266(2)
_cell_angle_gamma 90
_cell_formula_units_Z 2
_cell_length_a 9.3068(15)
_cell_length_b 22.475(4)
_cell_length_c 13.513(2)
_cell_measurement_reflns_used 9898
_cell_measurement_temperature 88(2)
_cell_measurement_theta_max 29.14
_cell_measurement_theta_min 2.36
_cell_volume 2825.8(8)
_computing_cell_refinement
;
SAINT (Bruker, 2009)
;
_computing_data_collection
;
APEX2 (Bruker, 2014)
;
_computing_data_reduction
;
SAINT (Bruker, 2013)
;
_computing_molecular_graphics
;
SHELXTL (Sheldrick, 2008d)
;
_computing_publication_material
;
SHELXTL (Sheldrick, 2008d)
;
_computing_structure_refinement
;
<i>SHELXL2014/7</i> (Sheldrick, 2015b)
;
_computing_structure_solution
;
<i>SHELXT</i> (Sheldrick, 2015a)
;
_diffrn_ambient_temperature 88(2)
_diffrn_measured_fraction_theta_full 1.000
_diffrn_measured_fraction_theta_max 0.948
_diffrn_measurement_device_type 'Bruker SMART APEXII CCD'
_diffrn_measurement_method '\f and \w scans'
_diffrn_radiation_type MoK\a
_diffrn_radiation_wavelength 0.71073
_diffrn_reflns_av_R_equivalents 0.0371
_diffrn_reflns_av_unetI/netI 0.0304
_diffrn_reflns_limit_h_max 12
_diffrn_reflns_limit_h_min -12
_diffrn_reflns_limit_k_max 30
_diffrn_reflns_limit_k_min -29
_diffrn_reflns_limit_l_max 18
_diffrn_reflns_limit_l_min -18
_diffrn_reflns_number 34856
_diffrn_reflns_theta_full 25.242
_diffrn_reflns_theta_max 29.211
_diffrn_reflns_theta_min 1.759
_diffrn_source 'fine-focus sealed tube'
_exptl_absorpt_coefficient_mu 2.674
_exptl_absorpt_correction_T_max 0.7458
_exptl_absorpt_correction_T_min 0.6374
_exptl_absorpt_correction_type multi-scan
_exptl_absorpt_process_details
;
(SADABS; Krause et al., 2015)
;
_exptl_crystal_colour yellow
_exptl_crystal_density_diffrn 1.568
_exptl_crystal_density_method not_measured
_exptl_crystal_description rectangle
_exptl_crystal_F_000 1332
_exptl_crystal_size_max 0.201
_exptl_crystal_size_mid 0.116
_exptl_crystal_size_min 0.111
_refine_diff_density_max 2.646
_refine_diff_density_min -0.806
_refine_ls_extinction_method none
_refine_ls_goodness_of_fit_ref 1.046
_refine_ls_hydrogen_treatment constr
_refine_ls_matrix_type full
_refine_ls_number_parameters 361
_refine_ls_number_reflns 7264
_refine_ls_number_restraints 0
_refine_ls_restrained_S_all 1.046
_refine_ls_R_factor_all 0.0331
_refine_ls_R_factor_gt 0.0255
_refine_ls_shift/su_max 0.004
_refine_ls_shift/su_mean 0.000
_refine_ls_structure_factor_coef Fsqd
_refine_ls_weighting_details 'w=1/[\s^2^(Fo^2^)+(0.0347P)^2^+1.5774P] where P=(Fo^2^+2Fc^2^)/3'
_refine_ls_weighting_scheme calc
_refine_ls_wR_factor_gt 0.0611
_refine_ls_wR_factor_ref 0.0652
_reflns_number_gt 6207
_reflns_number_total 7264
_reflns_threshold_expression 'I > 2\s(I)'
_cod_data_source_file zl2782sup1.cif
_cod_data_source_block 2-Dy
_cod_original_sg_symbol_H-M 'P 21/c'
_cod_database_code 2243545
_shelx_space_group_comment
;
The symmetry employed for this shelxl refinement is uniquely defined
by the following loop, which should always be used as a source of
symmetry information in preference to the above space-group names.
They are only intended as comments.
;
_shelx_estimated_absorpt_t_min 0.615
_shelx_estimated_absorpt_t_max 0.756

loop_
_space_group_symop_operation_xyz
'x, y, z'
'-x, y+1/2, -z+1/2'
'-x, -y, -z'
'x, -y-1/2, z-1/2'

loop_
_atom_site_type_symbol
_atom_site_label
_atom_site_fract_x
_atom_site_fract_y
_atom_site_fract_z
_atom_site_U_iso_or_equiv
_atom_site_adp_type
_atom_site_calc_flag
_atom_site_occupancy
_atom_site_disorder_assembly
_atom_site_disorder_group
Dy Dy1 0.55102(2) 0.53447(2) 0.68682(2) 0.01129(4) Uani d 1 . .
N N1 0.3123(2) 0.46206(8) 0.45361(15) 0.0138(4) Uani d 1 . .
N N2 0.6513(2) 0.59985(9) 0.79130(15) 0.0139(4) Uani d 1 . .
N N3 0.6285(2) 0.44733(9) 0.74828(15) 0.0138(4) Uani d 1 . .
C C1 0.3069(2) 0.50018(11) 0.53188(17) 0.0134(5) Uani d 1 . .
C C2 0.3516(3) 0.56042(11) 0.51798(18) 0.0146(5) Uani d 1 . .
H H2A 0.3959 0.5711 0.4579 0.018 Uiso calc 1 . .
C C3 0.3323(3) 0.60366(11) 0.58969(18) 0.0160(5) Uani d 1 . .
H H3A 0.3571 0.6438 0.5759 0.019 Uiso calc 1 . .
C C4 0.2765(3) 0.58902(11) 0.68239(19) 0.0167(5) Uani d 1 . .
H H4A 0.2640 0.6185 0.7319 0.020 Uiso calc 1 . .
C C5 0.2401(3) 0.52961(11) 0.69925(19) 0.0174(5) Uani d 1 . .
H H5A 0.2022 0.5188 0.7614 0.021 Uiso calc 1 . .
C C6 0.2576(3) 0.48579(11) 0.62774(18) 0.0159(5) Uani d 1 . .
H H6A 0.2363 0.4456 0.6433 0.019 Uiso calc 1 . .
C C7 0.2582(3) 0.40265(11) 0.46475(17) 0.0143(5) Uani d 1 . .
C C8 0.3269(3) 0.36010(11) 0.52499(19) 0.0165(5) Uani d 1 . .
H H8A 0.4081 0.3712 0.5647 0.020 Uiso calc 1 . .
C C9 0.2771(3) 0.30160(11) 0.5272(2) 0.0204(5) Uani d 1 . .
H H9A 0.3240 0.2731 0.5686 0.024 Uiso calc 1 . .
C C10 0.1591(3) 0.28486(12) 0.4689(2) 0.0218(6) Uani d 1 . .
H H10A 0.1259 0.2449 0.4698 0.026 Uiso calc 1 . .
C C11 0.0900(3) 0.32678(12) 0.4093(2) 0.0219(5) Uani d 1 . .
H H11A 0.0093 0.3154 0.3695 0.026 Uiso calc 1 . .
C C12 0.1381(3) 0.38532(11) 0.40750(18) 0.0180(5) Uani d 1 . .
H H12A 0.0892 0.4138 0.3671 0.022 Uiso calc 1 . .
C C13 0.5638(2) 0.65068(10) 0.80820(18) 0.0140(5) Uani d 1 . .
C C14 0.5361(3) 0.69171(11) 0.73263(19) 0.0169(5) Uani d 1 . .
H H14A 0.5859 0.6887 0.6722 0.020 Uiso calc 1 . .
C C15 0.4358(3) 0.73717(12) 0.7450(2) 0.0208(5) Uani d 1 . .
H H15A 0.4147 0.7637 0.6919 0.025 Uiso calc 1 . .
C C16 0.3668(3) 0.74397(11) 0.8343(2) 0.0199(5) Uani d 1 . .
H H16A 0.2987 0.7750 0.8426 0.024 Uiso calc 1 . .
C C17 0.3988(3) 0.70468(12) 0.9116(2) 0.0198(5) Uani d 1 . .
H H17A 0.3541 0.7096 0.9736 0.024 Uiso calc 1 . .
C C18 0.4956(3) 0.65840(11) 0.89879(18) 0.0155(5) Uani d 1 . .
H H18A 0.5157 0.6317 0.9519 0.019 Uiso calc 1 . .
C C19 0.7902(3) 0.60156(11) 0.83350(17) 0.0137(5) Uani d 1 . .
C C20 0.8640(3) 0.54784(11) 0.85176(18) 0.0151(5) Uani d 1 . .
H H20A 0.8187 0.5111 0.8358 0.018 Uiso calc 1 . .
C C21 1.0022(3) 0.54794(12) 0.89280(19) 0.0178(5) Uani d 1 . .
H H21A 1.0491 0.5112 0.9063 0.021 Uiso calc 1 . .
C C22 1.0730(3) 0.60102(12) 0.91443(19) 0.0202(5) Uani d 1 . .
H H22A 1.1675 0.6008 0.9424 0.024 Uiso calc 1 . .
C C23 1.0027(3) 0.65426(12) 0.89423(19) 0.0196(5) Uani d 1 . .
H H23A 1.0506 0.6909 0.9071 0.024 Uiso calc 1 . .
C C24 0.8628(3) 0.65475(11) 0.85541(18) 0.0167(5) Uani d 1 . .
H H24A 0.8158 0.6917 0.8436 0.020 Uiso calc 1 . .
C C25 0.7434(2) 0.40709(10) 0.74912(18) 0.0131(5) Uani d 1 . .
C C26 0.8493(3) 0.41048(11) 0.67664(19) 0.0165(5) Uani d 1 . .
H H26A 0.8451 0.4416 0.6292 0.020 Uiso calc 1 . .
C C27 0.9598(3) 0.36907(12) 0.6732(2) 0.0207(5) Uani d 1 . .
H H27A 1.0279 0.3714 0.6220 0.025 Uiso calc 1 . .
C C28 0.9724(3) 0.32419(12) 0.7439(2) 0.0224(6) Uani d 1 . .
H H28A 1.0454 0.2948 0.7396 0.027 Uiso calc 1 . .
C C29 0.8761(3) 0.32334(12) 0.8204(2) 0.0211(5) Uani d 1 . .
H H29A 0.8873 0.2946 0.8716 0.025 Uiso calc 1 . .
C C30 0.7631(3) 0.36389(11) 0.82377(19) 0.0164(5) Uani d 1 . .
H H30A 0.6984 0.3624 0.8771 0.020 Uiso calc 1 . .
C C31 0.5088(3) 0.43281(11) 0.80700(17) 0.0130(5) Uani d 1 . .
C C32 0.4586(3) 0.47398(11) 0.87570(18) 0.0148(5) Uani d 1 . .
H H32A 0.5113 0.5095 0.8882 0.018 Uiso calc 1 . .
C C33 0.3314(3) 0.46332(11) 0.92619(19) 0.0179(5) Uani d 1 . .
H H33A 0.2976 0.4921 0.9717 0.022 Uiso calc 1 . .
C C34 0.2549(3) 0.41167(12) 0.91064(19) 0.0205(5) Uani d 1 . .
H H34A 0.1683 0.4048 0.9448 0.025 Uiso calc 1 . .
C C35 0.3055(3) 0.36945(12) 0.84425(19) 0.0190(5) Uani d 1 . .
H H35A 0.2544 0.3332 0.8345 0.023 Uiso calc 1 . .
C C36 0.4298(3) 0.38005(11) 0.79245(18) 0.0155(5) Uani d 1 . .
H H36A 0.4622 0.3513 0.7465 0.019 Uiso calc 1 . .

loop_
_atom_site_aniso_label
_atom_site_aniso_U_11
_atom_site_aniso_U_22
_atom_site_aniso_U_33
_atom_site_aniso_U_12
_atom_site_aniso_U_13
_atom_site_aniso_U_23
Dy1 0.01278(6) 0.00898(6) 0.01212(6) 0.00032(4) 0.00080(4) -0.00024(4)
N1 0.0153(10) 0.0108(10) 0.0152(10) -0.0026(8) 0.0009(8) 0.0011(8)
N2 0.0159(10) 0.0090(9) 0.0168(10) -0.0003(8) 0.0000(8) -0.0017(8)
N3 0.0153(10) 0.0101(9) 0.0162(10) 0.0014(8) 0.0024(8) 0.0020(8)
C1 0.0117(11) 0.0145(12) 0.0141(11) 0.0011(9) 0.0004(9) 0.0012(9)
C2 0.0135(11) 0.0149(12) 0.0155(12) 0.0008(9) 0.0010(9) 0.0010(9)
C3 0.0149(11) 0.0128(11) 0.0201(12) 0.0017(9) -0.0041(9) 0.0001(10)
C4 0.0145(11) 0.0190(13) 0.0165(12) 0.0034(9) -0.0012(9) -0.0046(9)
C5 0.0137(11) 0.0234(14) 0.0150(12) 0.0022(10) 0.0012(9) 0.0012(10)
C6 0.0150(12) 0.0162(12) 0.0165(12) 0.0001(10) 0.0026(9) 0.0027(10)
C7 0.0164(11) 0.0118(11) 0.0150(11) -0.0007(9) 0.0057(9) -0.0007(9)
C8 0.0152(11) 0.0161(12) 0.0183(12) -0.0003(9) 0.0012(9) 0.0031(9)
C9 0.0249(14) 0.0134(12) 0.0232(13) 0.0015(10) 0.0074(11) 0.0042(10)
C10 0.0277(14) 0.0137(12) 0.0243(14) -0.0048(11) 0.0081(11) -0.0015(10)
C11 0.0232(13) 0.0209(14) 0.0215(13) -0.0084(11) 0.0010(10) -0.0014(11)
C12 0.0207(12) 0.0176(13) 0.0159(12) -0.0025(10) 0.0010(10) 0.0019(10)
C13 0.0136(11) 0.0095(11) 0.0190(12) -0.0025(9) -0.0005(9) -0.0022(9)
C14 0.0216(13) 0.0121(12) 0.0169(12) -0.0016(10) 0.0003(10) 0.0007(9)
C15 0.0248(13) 0.0137(12) 0.0236(13) 0.0002(10) -0.0049(11) 0.0032(10)
C16 0.0170(12) 0.0139(12) 0.0286(14) 0.0017(10) -0.0003(10) -0.0007(10)
C17 0.0181(12) 0.0188(13) 0.0226(13) 0.0012(10) 0.0037(10) 0.0000(10)
C18 0.0160(12) 0.0139(12) 0.0165(12) -0.0004(9) -0.0014(9) 0.0014(9)
C19 0.0147(11) 0.0140(12) 0.0124(11) 0.0005(9) 0.0036(9) -0.0026(9)
C20 0.0163(12) 0.0118(11) 0.0173(12) -0.0007(9) 0.0047(9) -0.0006(9)
C21 0.0164(12) 0.0198(13) 0.0173(12) 0.0050(10) 0.0045(10) -0.0008(10)
C22 0.0151(12) 0.0274(14) 0.0182(12) 0.0015(11) 0.0013(10) -0.0020(11)
C23 0.0168(12) 0.0201(13) 0.0221(13) -0.0041(10) 0.0042(10) -0.0058(10)
C24 0.0177(12) 0.0143(12) 0.0183(12) -0.0013(10) 0.0038(10) -0.0015(10)
C25 0.0127(11) 0.0103(11) 0.0163(11) -0.0008(9) -0.0027(9) -0.0040(9)
C26 0.0159(12) 0.0160(12) 0.0177(12) -0.0013(9) 0.0001(9) -0.0015(9)
C27 0.0138(12) 0.0215(13) 0.0270(14) -0.0023(10) 0.0016(10) -0.0074(11)
C28 0.0137(12) 0.0181(13) 0.0353(15) 0.0039(10) -0.0043(11) -0.0074(11)
C29 0.0210(13) 0.0150(12) 0.0268(14) 0.0006(10) -0.0085(11) 0.0034(10)
C30 0.0177(12) 0.0150(12) 0.0165(12) -0.0006(10) -0.0016(9) -0.0002(9)
C31 0.0133(11) 0.0128(12) 0.0129(11) 0.0021(9) 0.0009(9) 0.0008(9)
C32 0.0173(12) 0.0125(12) 0.0148(12) 0.0002(9) 0.0004(9) 0.0004(9)
C33 0.0161(12) 0.0224(13) 0.0154(12) 0.0064(10) 0.0019(10) 0.0005(10)
C34 0.0157(12) 0.0278(15) 0.0178(13) -0.0001(10) 0.0013(10) 0.0073(10)
C35 0.0185(12) 0.0195(13) 0.0187(13) -0.0047(10) -0.0045(10) 0.0037(10)
C36 0.0188(12) 0.0130(12) 0.0145(12) 0.0006(9) 0.0000(9) 0.0007(9)

loop_
_atom_type_symbol
_atom_type_description
_atom_type_scat_dispersion_real
_atom_type_scat_dispersion_imag
_atom_type_scat_source
C C 0.0033 0.0016 'International Tables Vol C Tables 4.2.6.8 and 6.1.1.4'
H H 0.0000 0.0000 'International Tables Vol C Tables 4.2.6.8 and 6.1.1.4'
N N 0.0061 0.0033 'International Tables Vol C Tables 4.2.6.8 and 6.1.1.4'
Dy Dy -0.1892 4.4098 'International Tables Vol C Tables 4.2.6.8 and 6.1.1.4'

loop_
_geom_angle_atom_site_label_1
_geom_angle_atom_site_label_2
_geom_angle_atom_site_label_3
_geom_angle_site_symmetry_1
_geom_angle_site_symmetry_3
_geom_angle
_geom_angle_publ_flag
Cnt Dy1 N1 . 3_666 100.3 ?
Cnt Dy1 N2 . . 124.6 ?
Cnt Dy1 N3 . . 120.9 ?
N2 Dy1 N3 . . 102.41(7) ?
N2 Dy1 N1 . 3_666 105.54(7) ?
N3 Dy1 N1 . 3_666 98.95(7) ?
N2 Dy1 C4 . . 95.33(7) ?
N3 Dy1 C4 . . 131.97(7) ?
N1 Dy1 C4 3_666 . 118.75(7) ?
N2 Dy1 C31 . . 103.29(7) ?
N3 Dy1 C31 . . 29.63(7) ?
N1 Dy1 C31 3_666 . 125.71(7) ?
C4 Dy1 C31 . . 102.97(7) ?
N2 Dy1 C3 . . 102.49(7) ?
N3 Dy1 C3 . . 150.00(7) ?
N1 Dy1 C3 3_666 . 90.23(7) ?
C4 Dy1 C3 . . 28.60(7) ?
C31 Dy1 C3 . . 126.53(7) ?
N2 Dy1 C5 . . 113.08(7) ?
N3 Dy1 C5 . . 104.98(7) ?
N1 Dy1 C5 3_666 . 128.06(7) ?
C4 Dy1 C5 . . 28.16(7) ?
C31 Dy1 C5 . . 77.63(7) ?
C3 Dy1 C5 . . 49.20(7) ?
N2 Dy1 C2 . . 127.14(7) ?
N3 Dy1 C2 . . 130.36(7) ?
N1 Dy1 C2 3_666 . 73.02(7) ?
C4 Dy1 C2 . . 49.48(7) ?
C31 Dy1 C2 . . 120.44(7) ?
C3 Dy1 C2 . . 27.47(7) ?
C5 Dy1 C2 . . 56.28(7) ?
N2 Dy1 C6 . . 140.08(7) ?
N3 Dy1 C6 . . 93.59(7) ?
N1 Dy1 C6 3_666 . 107.76(7) ?
C4 Dy1 C6 . . 49.02(7) ?
C31 Dy1 C6 . . 74.02(7) ?
C3 Dy1 C6 . . 56.45(7) ?
C5 Dy1 C6 . . 27.01(7) ?
C2 Dy1 C6 . . 47.48(7) ?
N2 Dy1 C1 . . 150.23(7) ?
N3 Dy1 C1 . . 104.70(7) ?
N1 Dy1 C1 3_666 . 82.21(7) ?
C4 Dy1 C1 . . 56.99(7) ?
C31 Dy1 C1 . . 94.39(7) ?
C3 Dy1 C1 . . 48.09(7) ?
C5 Dy1 C1 . . 47.51(7) ?
C2 Dy1 C1 . . 26.82(7) ?
C6 Dy1 C1 . . 26.48(6) ?
C1 N1 C7 . . 118.9(2) ?
C1 N1 Dy1 . 3_666 130.32(16) ?
C7 N1 Dy1 . 3_666 108.57(14) ?
C19 N2 C13 . . 116.00(19) ?
C19 N2 Dy1 . . 130.18(15) ?
C13 N2 Dy1 . . 113.43(15) ?
C25 N3 C31 . . 117.1(2) ?
C25 N3 Dy1 . . 143.80(16) ?
C31 N3 Dy1 . . 99.10(14) ?
N1 C1 C6 . . 125.6(2) ?
N1 C1 C2 . . 118.5(2) ?
C6 C1 C2 . . 115.9(2) ?
N1 C1 Dy1 . . 129.12(16) ?
C6 C1 Dy1 . . 72.09(14) ?
C2 C1 Dy1 . . 69.39(13) ?
C3 C2 C1 . . 121.9(2) ?
C3 C2 Dy1 . . 71.89(14) ?
C1 C2 Dy1 . . 83.80(14) ?
C3 C2 H2A . . 119.0 ?
C1 C2 H2A . . 119.0 ?
Dy1 C2 H2A . . 115.6 ?
C2 C3 C4 . . 121.0(2) ?
C2 C3 Dy1 . . 80.64(14) ?
C4 C3 Dy1 . . 74.73(14) ?
C2 C3 H3A . . 119.5 ?
C4 C3 H3A . . 119.5 ?
Dy1 C3 H3A . . 115.6 ?
C5 C4 C3 . . 117.7(2) ?
C5 C4 Dy1 . . 78.75(14) ?
C3 C4 Dy1 . . 76.67(14) ?
C5 C4 H4A . . 121.2 ?
C3 C4 H4A . . 121.2 ?
Dy1 C4 H4A . . 114.3 ?
C6 C5 C4 . . 122.0(2) ?
C6 C5 Dy1 . . 81.62(15) ?
C4 C5 Dy1 . . 73.09(14) ?
C6 C5 H5A . . 119.0 ?
C4 C5 H5A . . 119.0 ?
Dy1 C5 H5A . . 116.8 ?
C5 C6 C1 . . 121.1(2) ?
C5 C6 Dy1 . . 71.38(14) ?
C1 C6 Dy1 . . 81.43(14) ?
C5 C6 H6A . . 119.4 ?
C1 C6 H6A . . 119.4 ?
Dy1 C6 H6A . . 118.5 ?
C12 C7 C8 . . 118.7(2) ?
C12 C7 N1 . . 118.6(2) ?
C8 C7 N1 . . 122.6(2) ?
C9 C8 C7 . . 120.5(2) ?
C9 C8 H8A . . 119.7 ?
C7 C8 H8A . . 119.7 ?
C10 C9 C8 . . 120.2(2) ?
C10 C9 H9A . . 119.9 ?
C8 C9 H9A . . 119.9 ?
C11 C10 C9 . . 119.7(2) ?
C11 C10 H10A . . 120.2 ?
C9 C10 H10A . . 120.2 ?
C10 C11 C12 . . 120.5(2) ?
C10 C11 H11A . . 119.7 ?
C12 C11 H11A . . 119.7 ?
C11 C12 C7 . . 120.4(2) ?
C11 C12 H12A . . 119.8 ?
C7 C12 H12A . . 119.8 ?
C14 C13 C18 . . 118.5(2) ?
C14 C13 N2 . . 120.6(2) ?
C18 C13 N2 . . 120.7(2) ?
C13 C14 C15 . . 120.6(2) ?
C13 C14 H14A . . 119.7 ?
C15 C14 H14A . . 119.7 ?
C16 C15 C14 . . 120.6(2) ?
C16 C15 H15A . . 119.7 ?
C14 C15 H15A . . 119.7 ?
C15 C16 C17 . . 119.1(2) ?
C15 C16 H16A . . 120.5 ?
C17 C16 H16A . . 120.5 ?
C18 C17 C16 . . 120.6(2) ?
C18 C17 H17A . . 119.7 ?
C16 C17 H17A . . 119.7 ?
C17 C18 C13 . . 120.6(2) ?
C17 C18 H18A . . 119.7 ?
C13 C18 H18A . . 119.7 ?
C24 C19 N2 . . 123.0(2) ?
C24 C19 C20 . . 117.6(2) ?
N2 C19 C20 . . 119.3(2) ?
C21 C20 C19 . . 120.8(2) ?
C21 C20 H20A . . 119.6 ?
C19 C20 H20A . . 119.6 ?
C20 C21 C22 . . 121.0(2) ?
C20 C21 H21A . . 119.5 ?
C22 C21 H21A . . 119.5 ?
C23 C22 C21 . . 118.6(2) ?
C23 C22 H22A . . 120.7 ?
C21 C22 H22A . . 120.7 ?
C22 C23 C24 . . 120.9(2) ?
C22 C23 H23A . . 119.5 ?
C24 C23 H23A . . 119.5 ?
C23 C24 C19 . . 121.0(2) ?
C23 C24 H24A . . 119.5 ?
C19 C24 H24A . . 119.5 ?
N3 C25 C26 . . 120.4(2) ?
N3 C25 C30 . . 122.5(2) ?
C26 C25 C30 . . 117.0(2) ?
C27 C26 C25 . . 121.2(2) ?
C27 C26 H26A . . 119.4 ?
C25 C26 H26A . . 119.4 ?
C26 C27 C28 . . 120.9(2) ?
C26 C27 H27A . . 119.5 ?
C28 C27 H27A . . 119.5 ?
C29 C28 C27 . . 118.5(2) ?
C29 C28 H28A . . 120.8 ?
C27 C28 H28A . . 120.8 ?
C28 C29 C30 . . 121.1(2) ?
C28 C29 H29A . . 119.4 ?
C30 C29 H29A . . 119.4 ?
C29 C30 C25 . . 120.9(2) ?
C29 C30 H30A . . 119.5 ?
C25 C30 H30A . . 119.5 ?
C32 C31 C36 . . 118.0(2) ?
C32 C31 N3 . . 119.8(2) ?
C36 C31 N3 . . 122.0(2) ?
C32 C31 Dy1 . . 84.24(15) ?
C36 C31 Dy1 . . 132.67(17) ?
N3 C31 Dy1 . . 51.27(11) ?
C31 C32 C33 . . 120.6(2) ?
C31 C32 H32A . . 119.7 ?
C33 C32 H32A . . 119.7 ?
C34 C33 C32 . . 120.7(2) ?
C34 C33 H33A . . 119.7 ?
C32 C33 H33A . . 119.7 ?
C33 C34 C35 . . 119.4(2) ?
C33 C34 H34A . . 120.3 ?
C35 C34 H34A . . 120.3 ?
C36 C35 C34 . . 120.3(2) ?
C36 C35 H35A . . 119.8 ?
C34 C35 H35A . . 119.8 ?
C35 C36 C31 . . 120.9(2) ?
C35 C36 H36A . . 119.5 ?
C31 C36 H36A . . 119.5 ?

loop_
_geom_bond_atom_site_label_1
_geom_bond_atom_site_label_2
_geom_bond_site_symmetry_2
_geom_bond_distance
_geom_bond_publ_flag
Dy1 Cnt . 2.605 ?
Dy1 N2 . 2.228(2) ?
Dy1 N3 . 2.240(2) ?
Dy1 N1 3_666 2.309(2) ?
Dy1 C4 . 2.833(2) ?
Dy1 C31 . 2.836(2) ?
Dy1 C3 . 2.858(2) ?
Dy1 C5 . 2.904(3) ?
Dy1 C2 . 2.967(2) ?
Dy1 C6 . 3.032(3) ?
Dy1 C1 . 3.151(2) ?
N1 C1 . 1.363(3) ?
N1 C7 . 1.436(3) ?
N1 Dy1 3_666 2.309(2) ?
N2 C19 . 1.402(3) ?
N2 C13 . 1.424(3) ?
N3 C25 . 1.400(3) ?
N3 C31 . 1.420(3) ?
C1 C6 . 1.421(3) ?
C1 C2 . 1.430(3) ?
C2 C3 . 1.387(3) ?
C2 H2A . 0.9500 ?
C3 C4 . 1.406(3) ?
C3 H3A . 0.9500 ?
C4 C5 . 1.398(4) ?
C4 H4A . 0.9500 ?
C5 C6 . 1.392(4) ?
C5 H5A . 0.9500 ?
C6 H6A . 0.9500 ?
C7 C12 . 1.400(3) ?
C7 C8 . 1.401(3) ?
C8 C9 . 1.395(3) ?
C8 H8A . 0.9500 ?
C9 C10 . 1.388(4) ?
C9 H9A . 0.9500 ?
C10 C11 . 1.388(4) ?
C10 H10A . 0.9500 ?
C11 C12 . 1.390(4) ?
C11 H11A . 0.9500 ?
C12 H12A . 0.9500 ?
C13 C14 . 1.396(3) ?
C13 C18 . 1.402(3) ?
C14 C15 . 1.396(4) ?
C14 H14A . 0.9500 ?
C15 C16 . 1.387(4) ?
C15 H15A . 0.9500 ?
C16 C17 . 1.395(4) ?
C16 H16A . 0.9500 ?
C17 C18 . 1.389(3) ?
C17 H17A . 0.9500 ?
C18 H18A . 0.9500 ?
C19 C24 . 1.401(3) ?
C19 C20 . 1.408(3) ?
C20 C21 . 1.390(4) ?
C20 H20A . 0.9500 ?
C21 C22 . 1.391(4) ?
C21 H21A . 0.9500 ?
C22 C23 . 1.388(4) ?
C22 H22A . 0.9500 ?
C23 C24 . 1.393(3) ?
C23 H23A . 0.9500 ?
C24 H24A . 0.9500 ?
C25 C26 . 1.407(3) ?
C25 C30 . 1.409(3) ?
C26 C27 . 1.389(4) ?
C26 H26A . 0.9500 ?
C27 C28 . 1.392(4) ?
C27 H27A . 0.9500 ?
C28 C29 . 1.384(4) ?
C28 H28A . 0.9500 ?
C29 C30 . 1.393(4) ?
C29 H29A . 0.9500 ?
C30 H30A . 0.9500 ?
C31 C32 . 1.398(3) ?
C31 C36 . 1.407(3) ?
C32 C33 . 1.400(4) ?
C32 H32A . 0.9500 ?
C33 C34 . 1.376(4) ?
C33 H33A . 0.9500 ?
C34 C35 . 1.395(4) ?
C34 H34A . 0.9500 ?
C35 C36 . 1.387(3) ?
C35 H35A . 0.9500 ?
C36 H36A . 0.9500 ?

loop_
_geom_torsion_atom_site_label_1
_geom_torsion_atom_site_label_2
_geom_torsion_atom_site_label_3
_geom_torsion_atom_site_label_4
_geom_torsion_site_symmetry_1
_geom_torsion_site_symmetry_2
_geom_torsion_site_symmetry_3
_geom_torsion_site_symmetry_4
_geom_torsion
_geom_torsion_publ_flag
C7 N1 C1 C6 . . . . 3.2(4) ?
Dy1 N1 C1 C6 3_666 . . . -158.01(18) ?
C7 N1 C1 C2 . . . . -175.7(2) ?
Dy1 N1 C1 C2 3_666 . . . 23.2(3) ?
C7 N1 C1 Dy1 . . . . 98.6(2) ?
Dy1 N1 C1 Dy1 3_666 . . . -62.5(3) ?
N1 C1 C2 C3 . . . . 171.6(2) ?
C6 C1 C2 C3 . . . . -7.3(3) ?
Dy1 C1 C2 C3 . . . . -64.1(2) ?
N1 C1 C2 Dy1 . . . . -124.3(2) ?
C6 C1 C2 Dy1 . . . . 56.81(19) ?
C1 C2 C3 C4 . . . . 4.5(4) ?
Dy1 C2 C3 C4 . . . . -65.8(2) ?
C1 C2 C3 Dy1 . . . . 70.3(2) ?
C2 C3 C4 C5 . . . . -0.6(4) ?
Dy1 C3 C4 C5 . . . . -69.5(2) ?
C2 C3 C4 Dy1 . . . . 68.9(2) ?
C3 C4 C5 C6 . . . . 0.0(4) ?
Dy1 C4 C5 C6 . . . . -68.3(2) ?
C3 C4 C5 Dy1 . . . . 68.3(2) ?
C4 C5 C6 C1 . . . . -3.3(4) ?
Dy1 C5 C6 C1 . . . . -67.2(2) ?
C4 C5 C6 Dy1 . . . . 64.0(2) ?
N1 C1 C6 C5 . . . . -172.2(2) ?
C2 C1 C6 C5 . . . . 6.7(3) ?
Dy1 C1 C6 C5 . . . . 62.1(2) ?
N1 C1 C6 Dy1 . . . . 125.7(2) ?
C2 C1 C6 Dy1 . . . . -55.40(19) ?
C1 N1 C7 C12 . . . . 115.4(3) ?
Dy1 N1 C7 C12 3_666 . . . -79.6(2) ?
C1 N1 C7 C8 . . . . -69.5(3) ?
Dy1 N1 C7 C8 3_666 . . . 95.5(2) ?
C12 C7 C8 C9 . . . . 0.4(4) ?
N1 C7 C8 C9 . . . . -174.7(2) ?
C7 C8 C9 C10 . . . . 0.5(4) ?
C8 C9 C10 C11 . . . . -0.7(4) ?
C9 C10 C11 C12 . . . . 0.1(4) ?
C10 C11 C12 C7 . . . . 0.8(4) ?
C8 C7 C12 C11 . . . . -1.1(4) ?
N1 C7 C12 C11 . . . . 174.2(2) ?
C19 N2 C13 C14 . . . . 105.8(3) ?
Dy1 N2 C13 C14 . . . . -67.8(2) ?
C19 N2 C13 C18 . . . . -78.7(3) ?
Dy1 N2 C13 C18 . . . . 107.7(2) ?
C18 C13 C14 C15 . . . . -4.0(4) ?
N2 C13 C14 C15 . . . . 171.7(2) ?
C13 C14 C15 C16 . . . . 2.9(4) ?
C14 C15 C16 C17 . . . . -0.1(4) ?
C15 C16 C17 C18 . . . . -1.7(4) ?
C16 C17 C18 C13 . . . . 0.6(4) ?
C14 C13 C18 C17 . . . . 2.2(4) ?
N2 C13 C18 C17 . . . . -173.4(2) ?
C13 N2 C19 C24 . . . . -25.1(3) ?
Dy1 N2 C19 C24 . . . . 147.11(19) ?
C13 N2 C19 C20 . . . . 157.4(2) ?
Dy1 N2 C19 C20 . . . . -30.4(3) ?
C24 C19 C20 C21 . . . . 1.8(3) ?
N2 C19 C20 C21 . . . . 179.5(2) ?
C19 C20 C21 C22 . . . . -1.8(4) ?
C20 C21 C22 C23 . . . . 0.0(4) ?
C21 C22 C23 C24 . . . . 1.6(4) ?
C22 C23 C24 C19 . . . . -1.5(4) ?
N2 C19 C24 C23 . . . . -177.8(2) ?
C20 C19 C24 C23 . . . . -0.2(3) ?
C31 N3 C25 C26 . . . . 164.9(2) ?
Dy1 N3 C25 C26 . . . . -16.2(4) ?
C31 N3 C25 C30 . . . . -18.4(3) ?
Dy1 N3 C25 C30 . . . . 160.5(2) ?
N3 C25 C26 C27 . . . . -176.6(2) ?
C30 C25 C26 C27 . . . . 6.5(4) ?
C25 C26 C27 C28 . . . . -2.5(4) ?
C26 C27 C28 C29 . . . . -3.0(4) ?
C27 C28 C29 C30 . . . . 4.2(4) ?
C28 C29 C30 C25 . . . . 0.0(4) ?
N3 C25 C30 C29 . . . . 177.9(2) ?
C26 C25 C30 C29 . . . . -5.3(4) ?
C25 N3 C31 C32 . . . . 126.7(2) ?
Dy1 N3 C31 C32 . . . . -52.6(2) ?
C25 N3 C31 C36 . . . . -59.1(3) ?
Dy1 N3 C31 C36 . . . . 121.6(2) ?
C25 N3 C31 Dy1 . . . . 179.3(2) ?
C36 C31 C32 C33 . . . . -1.6(4) ?
N3 C31 C32 C33 . . . . 172.8(2) ?
Dy1 C31 C32 C33 . . . . 134.2(2) ?
C31 C32 C33 C34 . . . . 1.3(4) ?
C32 C33 C34 C35 . . . . 0.4(4) ?
C33 C34 C35 C36 . . . . -1.6(4) ?
C34 C35 C36 C31 . . . . 1.2(4) ?
C32 C31 C36 C35 . . . . 0.4(4) ?
N3 C31 C36 C35 . . . . -173.8(2) ?
Dy1 C31 C36 C35 . . . . -109.2(3) ?

_cod_database_fobs_code 2243545
